data_4109598
loop_
_publ_author_name
'Ognjen \<S. Miljani\'c'
'William R. Dichtel'
'Saeed I. Khan'
'Shahab Mortezaei'
'James R. Heath'
'J. Fraser Stoddart'

_publ_section_title
;
 Structural and Co-conformational Effects of Alkyne-Derived Subunits in
 Charged Donor-Acceptor [2]Catenanes
;
_journal_name_full 'Journal of the American Chemical Society'
_journal_page_first 8236
_journal_page_last 8246
_journal_paper_doi 10.1021/ja071319n
_journal_volume 129
_journal_year 2007
_chemical_formula_moiety 'C36 H32 N4, C24 H28 O6, 4(F6 P)'
_chemical_formula_sum 'C60 H60 F24 N4 O6 P4'
_chemical_formula_weight 1513.00
_chemical_name_systematic
; 
 ? 
;
_space_group_IT_number 2
_symmetry_cell_setting triclinic
_symmetry_space_group_name_Hall '-P 1'
_symmetry_space_group_name_H-M 'P -1'
_atom_sites_solution_hydrogens geom
_atom_sites_solution_primary direct
_atom_sites_solution_secondary difmap
_audit_creation_method SHELXL-97
_cell_angle_alpha 99.963(4)
_cell_angle_beta 107.120(3)
_cell_angle_gamma 112.522(3)
_cell_formula_units_Z 1
_cell_length_a 10.163(3)
_cell_length_b 12.669(4)
_cell_length_c 14.245(5)
_cell_measurement_reflns_used 3218
_cell_measurement_temperature 100(2)
_cell_measurement_theta_max 27.45
_cell_measurement_theta_min 4.14
_cell_volume 1532.0(9)
_computing_cell_refinement 'Bruker XSCANS'
_computing_data_collection 'Bruker XSCANS'
_computing_data_reduction 'Bruker SHELXTL'
_computing_molecular_graphics 'Bruker SHELXTL'
_computing_publication_material 'Bruker SHELXTL'
_computing_structure_refinement 'SHELXL-97 (Sheldrick, 1997)'
_computing_structure_solution 'SHELXS-97 (Sheldrick, 1990)'
_diffrn_ambient_temperature 100(2)
_diffrn_measured_fraction_theta_full 0.981
_diffrn_measured_fraction_theta_max 0.964
_diffrn_measurement_device_type 'CCD area detector'
_diffrn_measurement_method '\w and phi scans'
_diffrn_radiation_monochromator graphite
_diffrn_radiation_source 'fine-focus sealed tube'
_diffrn_radiation_type MoK\a
_diffrn_radiation_wavelength 0.71073
_diffrn_reflns_av_R_equivalents 0.0318
_diffrn_reflns_av_sigmaI/netI 0.0578
_diffrn_reflns_limit_h_max 13
_diffrn_reflns_limit_h_min -13
_diffrn_reflns_limit_k_max 16
_diffrn_reflns_limit_k_min -16
_diffrn_reflns_limit_l_max 18
_diffrn_reflns_limit_l_min -18
_diffrn_reflns_number 13624
_diffrn_reflns_theta_full 26.00
_diffrn_reflns_theta_max 28.29
_diffrn_reflns_theta_min 4.00
_exptl_absorpt_coefficient_mu 0.253
_exptl_absorpt_correction_T_max 0.9630
_exptl_absorpt_correction_T_min 0.9320
_exptl_absorpt_correction_type multi-scan
_exptl_absorpt_process_details 'Sadabs (Bruker)'
_exptl_crystal_colour red
_exptl_crystal_density_diffrn 1.640
_exptl_crystal_description rod
_exptl_crystal_F_000 772
_exptl_crystal_size_max 0.20
_exptl_crystal_size_mid 0.20
_exptl_crystal_size_min 0.15
_refine_diff_density_max 0.933
_refine_diff_density_min -0.625
_refine_diff_density_rms 0.081
_refine_ls_extinction_method none
_refine_ls_goodness_of_fit_ref 1.012
_refine_ls_hydrogen_treatment constr
_refine_ls_matrix_type full
_refine_ls_number_parameters 442
_refine_ls_number_reflns 7331
_refine_ls_number_restraints 0
_refine_ls_restrained_S_all 1.012
_refine_ls_R_factor_all 0.0928
_refine_ls_R_factor_gt 0.0595
_refine_ls_shift/su_max 0.000
_refine_ls_shift/su_mean 0.000
_refine_ls_structure_factor_coef Fsqd
_refine_ls_weighting_details 'calc w=1/[\s^2^(Fo^2^)+(0.0646P)^2^+2.1717P] where P=(Fo^2^+2Fc^2^)/3'
_refine_ls_weighting_scheme calc
_refine_ls_wR_factor_gt 0.1365
_refine_ls_wR_factor_ref 0.1551
_reflns_number_gt 5083
_reflns_number_total 7331
_reflns_threshold_expression >2sigma(I)
_cod_data_source_file ja071319nsi20070224_085524.cif
_cod_data_source_block st4006
_cod_original_cell_volume 1531.9(9)
_cod_database_code 4109598

loop_
_symmetry_equiv_pos_as_xyz
'x, y, z'
'-x, -y, -z'

loop_
_atom_site_label
_atom_site_type_symbol
_atom_site_fract_x
_atom_site_fract_y
_atom_site_fract_z
_atom_site_U_iso_or_equiv
_atom_site_adp_type
_atom_site_occupancy
_atom_site_symmetry_multiplicity
_atom_site_calc_flag
_atom_site_refinement_flags
F1 F 0.7554(2) 0.25999(15) 0.39600(15) 0.0289(4) Uani 1 1 d .
F2 F 0.8036(2) 0.03182(17) 0.31122(16) 0.0336(5) Uani 1 1 d .
F3 F 0.9500(2) 0.20955(18) 0.44037(15) 0.0325(4) Uani 1 1 d .
F4 F 0.7116(2) 0.08415(18) 0.42874(17) 0.0368(5) Uani 1 1 d .
F5 F 0.8447(2) 0.20715(19) 0.27633(16) 0.0370(5) Uani 1 1 d .
F6 F 0.6060(2) 0.08115(19) 0.26487(16) 0.0403(5) Uani 1 1 d .
P1 P 0.77813(9) 0.14590(7) 0.35270(6) 0.02247(18) Uani 1 1 d .
F7 F 0.0054(2) 0.91423(17) 0.17877(15) 0.0351(5) Uani 1 1 d .
F8 F 0.0746(2) 0.75215(17) 0.31643(15) 0.0360(5) Uani 1 1 d .
F9 F -0.1419(2) 0.7628(2) 0.2238(2) 0.0583(7) Uani 1 1 d .
F10 F 0.2210(2) 0.9077(2) 0.27563(18) 0.0470(6) Uani 1 1 d .
F11 F 0.0586(3) 0.9287(2) 0.34662(17) 0.0503(6) Uani 1 1 d .
F12 F 0.0189(3) 0.7392(2) 0.15013(16) 0.0566(7) Uani 1 1 d .
P2 P 0.03917(9) 0.83373(7) 0.24926(6) 0.02502(19) Uani 1 1 d .
C1 C 0.3999(3) 0.4748(3) 0.1005(2) 0.0193(6) Uani 1 1 d .
H1 H 0.4554 0.4360 0.0803 0.023 Uiso 1 1 calc R
C2 C 0.4708(3) 0.6003(3) 0.1415(2) 0.0191(6) Uani 1 1 d .
H2 H 0.5747 0.6467 0.1496 0.023 Uiso 1 1 calc R
C3 C 0.3899(3) 0.6580(3) 0.1706(2) 0.0191(6) Uani 1 1 d .
C4 C 0.2342(3) 0.5899(3) 0.1509(2) 0.0219(6) Uani 1 1 d .
H4 H 0.1759 0.6290 0.1657 0.026 Uiso 1 1 calc R
C5 C 0.1636(3) 0.4646(3) 0.1095(2) 0.0210(6) Uani 1 1 d .
H5 H 0.0569 0.4188 0.0953 0.025 Uiso 1 1 calc R
C6 C 0.2476(3) 0.4060(3) 0.0889(2) 0.0191(6) Uani 1 1 d .
C7 C 0.1802(3) 0.2707(3) 0.0619(2) 0.0204(6) Uani 1 1 d .
H7A H 0.0661 0.2329 0.0243 0.024 Uiso 1 1 calc R
H7B H 0.2232 0.2398 0.0161 0.024 Uiso 1 1 calc R
C8 C 0.1138(3) 0.2018(3) 0.2014(2) 0.0199(6) Uani 1 1 d .
H8 H 0.0119 0.1906 0.1660 0.024 Uiso 1 1 calc R
C9 C 0.1511(3) 0.1802(3) 0.2946(2) 0.0201(6) Uani 1 1 d .
H9 H 0.0751 0.1536 0.3229 0.024 Uiso 1 1 calc R
C10 C 0.3004(3) 0.1973(2) 0.3474(2) 0.0163(5) Uani 1 1 d .
C11 C 0.4064(3) 0.2330(2) 0.3012(2) 0.0188(6) Uani 1 1 d .
H11 H 0.5085 0.2432 0.3342 0.023 Uiso 1 1 calc R
C12 C 0.3631(3) 0.2533(3) 0.2076(2) 0.0198(6) Uani 1 1 d .
H12 H 0.4360 0.2781 0.1767 0.024 Uiso 1 1 calc R
C13 C 0.3506(3) 0.1858(2) 0.4534(2) 0.0161(5) Uani 1 1 d .
C14 C 0.4865(3) 0.1778(3) 0.4968(2) 0.0209(6) Uani 1 1 d .
H14 H 0.5436 0.1702 0.4561 0.025 Uiso 1 1 calc R
C15 C 0.5387(3) 0.1808(3) 0.5982(2) 0.0222(6) Uani 1 1 d .
H15 H 0.6326 0.1764 0.6275 0.027 Uiso 1 1 calc R
C16 C 0.3212(3) 0.1908(2) 0.6149(2) 0.0191(6) Uani 1 1 d .
H16 H 0.2625 0.1925 0.6556 0.023 Uiso 1 1 calc R
C17 C 0.2659(3) 0.1894(2) 0.5141(2) 0.0188(6) Uani 1 1 d .
H17 H 0.1697 0.1908 0.4857 0.023 Uiso 1 1 calc R
C18 C 0.5260(4) 0.2083(3) 0.7701(2) 0.0222(6) Uani 1 1 d .
H18A H 0.5993 0.1736 0.7840 0.027 Uiso 1 1 calc R
H18B H 0.4426 0.1667 0.7929 0.027 Uiso 1 1 calc R
C19 C 0.3995(3) 0.5057(2) 0.3693(2) 0.0196(6) Uani 1 1 d .
H19 H 0.4181 0.5144 0.3088 0.023 Uiso 1 1 calc R
C20 C 0.7382(4) 0.5064(3) 0.6261(2) 0.0234(6) Uani 1 1 d .
H20 H 0.8147 0.5070 0.6841 0.028 Uiso 1 1 calc R
C21 C 0.7686(3) 0.5181(3) 0.5370(2) 0.0230(6) Uani 1 1 d .
H21 H 0.8655 0.5278 0.5358 0.028 Uiso 1 1 calc R
C22 C 0.6584(3) 0.5154(2) 0.4526(2) 0.0189(6) Uani 1 1 d .
C23 C 0.5134(3) 0.5054(2) 0.4542(2) 0.0185(6) Uani 1 1 d .
C24 C 0.8121(3) 0.5224(3) 0.3529(2) 0.0229(6) Uani 1 1 d .
H24A H 0.8328 0.4608 0.3796 0.028 Uiso 1 1 calc R
H24B H 0.9016 0.6026 0.3952 0.028 Uiso 1 1 calc R
C25 C 0.7919(4) 0.4971(3) 0.2418(2) 0.0252(6) Uani 1 1 d .
H25A H 0.7575 0.5520 0.2125 0.030 Uiso 1 1 calc R
H25B H 0.8921 0.5117 0.2368 0.030 Uiso 1 1 calc R
C26 C 0.7091(4) 0.3282(3) 0.0998(3) 0.0320(7) Uani 1 1 d .
H26A H 0.8125 0.3309 0.1253 0.038 Uiso 1 1 calc R
H26B H 0.7084 0.3773 0.0528 0.038 Uiso 1 1 calc R
C27 C 0.5853(4) 0.1994(3) 0.0419(3) 0.0329(8) Uani 1 1 d .
H27A H 0.6172 0.1594 -0.0068 0.039 Uiso 1 1 calc R
H27B H 0.5717 0.1546 0.0916 0.039 Uiso 1 1 calc R
C28 C 0.3224(4) 0.0769(3) -0.0688(3) 0.0343(8) Uani 1 1 d .
H28A H 0.3614 0.0305 -0.1061 0.041 Uiso 1 1 calc R
H28B H 0.2341 0.0781 -0.1211 0.041 Uiso 1 1 calc R
C29 C 0.2682(4) 0.0167(3) 0.0012(3) 0.0315(7) Uani 1 1 d .
C30 C 0.2297(5) -0.0254(3) 0.0621(3) 0.0429(9) Uani 1 1 d .
H30 H 0.1986 -0.0594 0.1111 0.052 Uiso 1 1 calc R
N1 N 0.2190(3) 0.2384(2) 0.15958(18) 0.0172(5) Uani 1 1 d .
N2 N 0.4579(3) 0.1899(2) 0.65646(18) 0.0183(5) Uani 1 1 d .
O1 O 0.6725(2) 0.52001(19) 0.36041(16) 0.0228(4) Uani 1 1 d .
O2 O 0.6803(3) 0.3757(2) 0.18446(17) 0.0289(5) Uani 1 1 d .
O3 O 0.4423(3) 0.1973(2) -0.01439(17) 0.0305(5) Uani 1 1 d .

loop_
_atom_site_aniso_label
_atom_site_aniso_U_11
_atom_site_aniso_U_22
_atom_site_aniso_U_33
_atom_site_aniso_U_23
_atom_site_aniso_U_13
_atom_site_aniso_U_12
F1 0.0282(10) 0.0204(9) 0.0444(11) 0.0113(8) 0.0184(9) 0.0141(8)
F2 0.0324(10) 0.0264(10) 0.0458(12) 0.0065(9) 0.0194(9) 0.0165(8)
F3 0.0229(9) 0.0398(11) 0.0353(11) 0.0101(9) 0.0101(8) 0.0167(9)
F4 0.0432(12) 0.0348(11) 0.0551(13) 0.0265(10) 0.0348(11) 0.0237(10)
F5 0.0415(12) 0.0516(13) 0.0424(12) 0.0293(10) 0.0271(10) 0.0315(10)
F6 0.0233(10) 0.0433(12) 0.0419(12) 0.0010(10) 0.0055(9) 0.0143(9)
P1 0.0184(4) 0.0192(4) 0.0309(4) 0.0067(3) 0.0113(3) 0.0091(3)
F7 0.0373(11) 0.0319(11) 0.0350(11) 0.0105(9) 0.0044(9) 0.0225(9)
F8 0.0346(11) 0.0290(10) 0.0399(11) 0.0181(9) 0.0099(9) 0.0109(9)
F9 0.0266(11) 0.0380(13) 0.100(2) 0.0244(13) 0.0164(12) 0.0107(10)
F10 0.0248(10) 0.0588(14) 0.0664(15) 0.0443(12) 0.0160(10) 0.0193(10)
F11 0.0762(17) 0.0401(13) 0.0401(13) 0.0100(10) 0.0255(12) 0.0317(12)
F12 0.098(2) 0.0576(15) 0.0263(11) 0.0063(10) 0.0095(12) 0.0621(15)
P2 0.0217(4) 0.0214(4) 0.0271(4) 0.0058(3) 0.0048(3) 0.0098(3)
C1 0.0237(15) 0.0232(15) 0.0169(14) 0.0080(11) 0.0106(11) 0.0139(12)
C2 0.0186(14) 0.0219(14) 0.0198(14) 0.0118(12) 0.0102(11) 0.0081(12)
C3 0.0248(14) 0.0180(14) 0.0145(13) 0.0087(11) 0.0060(11) 0.0098(12)
C4 0.0263(15) 0.0255(15) 0.0210(15) 0.0110(12) 0.0109(12) 0.0164(13)
C5 0.0183(14) 0.0247(15) 0.0206(15) 0.0088(12) 0.0074(11) 0.0102(12)
C6 0.0223(14) 0.0210(14) 0.0149(13) 0.0070(11) 0.0078(11) 0.0100(12)
C7 0.0250(15) 0.0219(15) 0.0127(13) 0.0061(11) 0.0066(11) 0.0097(12)
C8 0.0146(13) 0.0202(14) 0.0211(14) 0.0063(12) 0.0060(11) 0.0052(11)
C9 0.0169(13) 0.0215(14) 0.0228(15) 0.0073(12) 0.0110(11) 0.0072(12)
C10 0.0192(13) 0.0100(12) 0.0190(14) 0.0038(10) 0.0076(11) 0.0066(10)
C11 0.0175(13) 0.0175(14) 0.0215(14) 0.0063(11) 0.0069(11) 0.0089(11)
C12 0.0214(14) 0.0190(14) 0.0230(15) 0.0073(11) 0.0129(12) 0.0098(12)
C13 0.0191(13) 0.0090(12) 0.0178(13) 0.0036(10) 0.0068(11) 0.0047(10)
C14 0.0211(14) 0.0235(15) 0.0226(15) 0.0083(12) 0.0114(12) 0.0124(12)
C15 0.0232(15) 0.0216(15) 0.0238(15) 0.0084(12) 0.0074(12) 0.0132(12)
C16 0.0204(14) 0.0169(14) 0.0222(14) 0.0072(11) 0.0116(12) 0.0080(11)
C17 0.0174(13) 0.0183(14) 0.0225(14) 0.0087(11) 0.0095(11) 0.0079(11)
C18 0.0314(16) 0.0212(15) 0.0175(14) 0.0107(12) 0.0088(12) 0.0143(13)
C19 0.0277(15) 0.0129(13) 0.0173(14) 0.0071(11) 0.0090(12) 0.0076(12)
C20 0.0258(15) 0.0188(14) 0.0221(15) 0.0067(12) 0.0051(12) 0.0101(12)
C21 0.0209(14) 0.0224(15) 0.0237(15) 0.0070(12) 0.0089(12) 0.0083(12)
C22 0.0232(14) 0.0139(13) 0.0194(14) 0.0069(11) 0.0102(11) 0.0063(11)
C23 0.0228(14) 0.0096(12) 0.0181(14) 0.0026(10) 0.0070(11) 0.0043(11)
C24 0.0211(14) 0.0214(15) 0.0278(16) 0.0093(12) 0.0116(12) 0.0093(12)
C25 0.0226(15) 0.0238(15) 0.0291(16) 0.0113(13) 0.0131(13) 0.0074(13)
C26 0.0324(18) 0.0389(19) 0.0312(18) 0.0120(15) 0.0189(15) 0.0179(16)
C27 0.0390(19) 0.0345(19) 0.0331(18) 0.0114(15) 0.0157(15) 0.0233(16)
C28 0.0379(19) 0.0355(19) 0.0310(18) 0.0107(15) 0.0144(15) 0.0180(16)
C29 0.0354(18) 0.0279(17) 0.0263(17) 0.0043(14) 0.0105(14) 0.0132(15)
C30 0.043(2) 0.033(2) 0.046(2) 0.0118(17) 0.0212(18) 0.0093(17)
N1 0.0222(12) 0.0129(11) 0.0157(11) 0.0036(9) 0.0078(9) 0.0076(9)
N2 0.0235(12) 0.0130(11) 0.0176(12) 0.0054(9) 0.0071(10) 0.0084(10)
O1 0.0255(11) 0.0261(11) 0.0230(11) 0.0115(9) 0.0136(9) 0.0134(9)
O2 0.0302(12) 0.0284(12) 0.0288(12) 0.0078(10) 0.0161(10) 0.0117(10)
O3 0.0331(13) 0.0282(12) 0.0293(12) 0.0078(10) 0.0113(10) 0.0146(10)

loop_
_atom_type_symbol
_atom_type_description
_atom_type_scat_dispersion_real
_atom_type_scat_dispersion_imag
_atom_type_scat_source
C C 0.0033 0.0016 'International Tables Vol C Tables 4.2.6.8 and 6.1.1.4'
H H 0.0000 0.0000 'International Tables Vol C Tables 4.2.6.8 and 6.1.1.4'
N N 0.0061 0.0033 'International Tables Vol C Tables 4.2.6.8 and 6.1.1.4'
O O 0.0106 0.0060 'International Tables Vol C Tables 4.2.6.8 and 6.1.1.4'
F F 0.0171 0.0103 'International Tables Vol C Tables 4.2.6.8 and 6.1.1.4'
P P 0.1023 0.0942 'International Tables Vol C Tables 4.2.6.8 and 6.1.1.4'

loop_
_geom_angle_atom_site_label_1
_geom_angle_atom_site_label_2
_geom_angle_atom_site_label_3
_geom_angle
_geom_angle_site_symmetry_1
_geom_angle_site_symmetry_3
F3 P1 F1 89.85(10) . .
F3 P1 F6 179.54(12) . .
F1 P1 F6 90.57(11) . .
F3 P1 F4 90.38(12) . .
F1 P1 F4 89.84(11) . .
F6 P1 F4 89.43(12) . .
F3 P1 F5 89.66(11) . .
F1 P1 F5 90.42(11) . .
F6 P1 F5 90.53(12) . .
F4 P1 F5 179.74(12) . .
F3 P1 F2 89.13(11) . .
F1 P1 F2 178.91(12) . .
F6 P1 F2 90.45(11) . .
F4 P1 F2 89.78(11) . .
F5 P1 F2 89.97(11) . .
F11 P2 F12 179.14(13) . .
F11 P2 F8 91.96(12) . .
F12 P2 F8 88.90(12) . .
F11 P2 F9 89.29(15) . .
F12 P2 F9 90.66(15) . .
F8 P2 F9 91.02(12) . .
F11 P2 F10 89.72(14) . .
F12 P2 F10 90.31(15) . .
F8 P2 F10 89.80(11) . .
F9 P2 F10 178.73(14) . .
F11 P2 F7 89.77(12) . .
F12 P2 F7 89.37(12) . .
F8 P2 F7 178.09(12) . .
F9 P2 F7 89.79(12) . .
F10 P2 F7 89.41(11) . .
C2 C1 C6 120.3(3) . .
C2 C1 H1 119.9 . .
C6 C1 H1 119.9 . .
C3 C2 C1 120.2(3) . .
C3 C2 H2 119.9 . .
C1 C2 H2 119.9 . .
C4 C3 C2 119.3(3) . .
C4 C3 C18 120.6(3) . 2_666
C2 C3 C18 120.0(3) . 2_666
C3 C4 C5 120.1(3) . .
C3 C4 H4 119.9 . .
C5 C4 H4 119.9 . .
C6 C5 C4 120.7(3) . .
C6 C5 H5 119.7 . .
C4 C5 H5 119.7 . .
C5 C6 C1 119.0(3) . .
C5 C6 C7 120.7(3) . .
C1 C6 C7 120.2(3) . .
N1 C7 C6 109.6(2) . .
N1 C7 H7A 109.8 . .
C6 C7 H7A 109.8 . .
N1 C7 H7B 109.8 . .
C6 C7 H7B 109.8 . .
H7A C7 H7B 108.2 . .
N1 C8 C9 121.1(3) . .
N1 C8 H8 119.5 . .
C9 C8 H8 119.5 . .
C8 C9 C10 119.9(3) . .
C8 C9 H9 120.1 . .
C10 C9 H9 120.1 . .
C9 C10 C11 117.8(3) . .
C9 C10 C13 121.8(2) . .
C11 C10 C13 120.3(2) . .
C12 C11 C10 120.1(3) . .
C12 C11 H11 120.0 . .
C10 C11 H11 120.0 . .
N1 C12 C11 120.7(3) . .
N1 C12 H12 119.7 . .
C11 C12 H12 119.7 . .
C14 C13 C17 117.7(3) . .
C14 C13 C10 121.5(2) . .
C17 C13 C10 120.7(2) . .
C15 C14 C13 120.3(3) . .
C15 C14 H14 119.9 . .
C13 C14 H14 119.9 . .
N2 C15 C14 120.6(3) . .
N2 C15 H15 119.7 . .
C14 C15 H15 119.7 . .
N2 C16 C17 120.6(3) . .
N2 C16 H16 119.7 . .
C17 C16 H16 119.7 . .
C16 C17 C13 120.1(3) . .
C16 C17 H17 119.9 . .
C13 C17 H17 119.9 . .
N2 C18 C3 109.1(2) . 2_666
N2 C18 H18A 109.9 . .
C3 C18 H18A 109.9 2_666 .
N2 C18 H18B 109.9 . .
C3 C18 H18B 109.9 2_666 .
H18A C18 H18B 108.3 . .
C20 C19 C23 120.0(3) 2_666 .
C20 C19 H19 120.0 2_666 .
C23 C19 H19 120.0 . .
C19 C20 C21 121.4(3) 2_666 .
C19 C20 H20 119.3 2_666 .
C21 C20 H20 119.3 . .
C22 C21 C20 119.8(3) . .
C22 C21 H21 120.1 . .
C20 C21 H21 120.1 . .
C21 C22 O1 124.7(3) . .
C21 C22 C23 121.1(3) . .
O1 C22 C23 114.2(2) . .
C19 C23 C23 120.0(3) . 2_666
C19 C23 C22 122.3(3) . .
C23 C23 C22 117.7(3) 2_666 .
O1 C24 C25 109.0(2) . .
O1 C24 H24A 109.9 . .
C25 C24 H24A 109.9 . .
O1 C24 H24B 109.9 . .
C25 C24 H24B 109.9 . .
H24A C24 H24B 108.3 . .
O2 C25 C24 109.7(2) . .
O2 C25 H25A 109.7 . .
C24 C25 H25A 109.7 . .
O2 C25 H25B 109.7 . .
C24 C25 H25B 109.7 . .
H25A C25 H25B 108.2 . .
O2 C26 C27 109.2(3) . .
O2 C26 H26A 109.8 . .
C27 C26 H26A 109.8 . .
O2 C26 H26B 109.8 . .
C27 C26 H26B 109.8 . .
H26A C26 H26B 108.3 . .
O3 C27 C26 109.9(3) . .
O3 C27 H27A 109.7 . .
C26 C27 H27A 109.7 . .
O3 C27 H27B 109.7 . .
C26 C27 H27B 109.7 . .
H27A C27 H27B 108.2 . .
O3 C28 C29 111.9(3) . .
O3 C28 H28A 109.2 . .
C29 C28 H28A 109.2 . .
O3 C28 H28B 109.2 . .
C29 C28 H28B 109.2 . .
H28A C28 H28B 107.9 . .
C30 C29 C28 176.2(4) . .
C29 C30 H30 180.0 . .
C12 N1 C8 120.5(2) . .
C12 N1 C7 119.0(2) . .
C8 N1 C7 120.4(2) . .
C16 N2 C15 120.5(2) . .
C16 N2 C18 119.6(2) . .
C15 N2 C18 119.8(2) . .
C22 O1 C24 116.2(2) . .
C26 O2 C25 112.1(2) . .
C28 O3 C27 111.3(3) . .

loop_
_geom_bond_atom_site_label_1
_geom_bond_atom_site_label_2
_geom_bond_distance
_geom_bond_site_symmetry_2
F1 P1 1.5980(19) .
F2 P1 1.608(2) .
F3 P1 1.597(2) .
F4 P1 1.601(2) .
F5 P1 1.602(2) .
F6 P1 1.598(2) .
F7 P2 1.608(2) .
F8 P2 1.593(2) .
F9 P2 1.598(2) .
F10 P2 1.606(2) .
F11 P2 1.577(2) .
F12 P2 1.589(2) .
C1 C2 1.393(4) .
C1 C6 1.396(4) .
C1 H1 0.9500 .
C2 C3 1.392(4) .
C2 H2 0.9500 .
C3 C4 1.391(4) .
C3 C18 1.512(4) 2_666
C4 C5 1.392(4) .
C4 H4 0.9500 .
C5 C6 1.387(4) .
C5 H5 0.9500 .
C6 C7 1.507(4) .
C7 N1 1.502(3) .
C7 H7A 0.9900 .
C7 H7B 0.9900 .
C8 N1 1.343(4) .
C8 C9 1.375(4) .
C8 H8 0.9500 .
C9 C10 1.391(4) .
C9 H9 0.9500 .
C10 C11 1.396(4) .
C10 C13 1.495(4) .
C11 C12 1.378(4) .
C11 H11 0.9500 .
C12 N1 1.343(4) .
C12 H12 0.9500 .
C13 C14 1.388(4) .
C13 C17 1.395(4) .
C14 C15 1.373(4) .
C14 H14 0.9500 .
C15 N2 1.348(4) .
C15 H15 0.9500 .
C16 N2 1.346(4) .
C16 C17 1.373(4) .
C16 H16 0.9500 .
C17 H17 0.9500 .
C18 N2 1.497(4) .
C18 C3 1.512(4) 2_666
C18 H18A 0.9900 .
C18 H18B 0.9900 .
C19 C20 1.371(4) 2_666
C19 C23 1.408(4) .
C19 H19 0.9500 .
C20 C19 1.371(4) 2_666
C20 C21 1.409(4) .
C20 H20 0.9500 .
C21 C22 1.366(4) .
C21 H21 0.9500 .
C22 O1 1.371(3) .
C22 C23 1.438(4) .
C23 C23 1.427(6) 2_666
C24 O1 1.444(4) .
C24 C25 1.494(4) .
C24 H24A 0.9900 .
C24 H24B 0.9900 .
C25 O2 1.415(4) .
C25 H25A 0.9900 .
C25 H25B 0.9900 .
C26 O2 1.412(4) .
C26 C27 1.510(5) .
C26 H26A 0.9900 .
C26 H26B 0.9900 .
C27 O3 1.426(4) .
C27 H27A 0.9900 .
C27 H27B 0.9900 .
C28 O3 1.422(4) .
C28 C29 1.465(5) .
C28 H28A 0.9900 .
C28 H28B 0.9900 .
C29 C30 1.178(5) .
C30 H30 0.9500 .

loop_
_geom_torsion_atom_site_label_1
_geom_torsion_atom_site_label_2
_geom_torsion_atom_site_label_3
_geom_torsion_atom_site_label_4
_geom_torsion
_geom_torsion_site_symmetry_1
_geom_torsion_site_symmetry_4
C6 C1 C2 C3 -0.4(4) . .
C1 C2 C3 C4 -5.0(4) . .
C1 C2 C3 C18 170.6(2) . 2_666
C2 C3 C4 C5 4.7(4) . .
C18 C3 C4 C5 -170.9(3) 2_666 .
C3 C4 C5 C6 0.9(4) . .
C4 C5 C6 C1 -6.2(4) . .
C4 C5 C6 C7 169.3(3) . .
C2 C1 C6 C5 6.0(4) . .
C2 C1 C6 C7 -169.6(3) . .
C5 C6 C7 N1 -88.7(3) . .
C1 C6 C7 N1 86.8(3) . .
N1 C8 C9 C10 0.5(4) . .
C8 C9 C10 C11 -1.8(4) . .
C8 C9 C10 C13 174.4(3) . .
C9 C10 C11 C12 1.8(4) . .
C13 C10 C11 C12 -174.5(2) . .
C10 C11 C12 N1 -0.4(4) . .
C9 C10 C13 C14 166.4(3) . .
C11 C10 C13 C14 -17.6(4) . .
C9 C10 C13 C17 -17.1(4) . .
C11 C10 C13 C17 159.0(3) . .
C17 C13 C14 C15 -3.9(4) . .
C10 C13 C14 C15 172.8(3) . .
C13 C14 C15 N2 0.9(4) . .
N2 C16 C17 C13 0.5(4) . .
C14 C13 C17 C16 3.2(4) . .
C10 C13 C17 C16 -173.5(2) . .
C19 C20 C21 C22 -1.1(4) 2_666 .
C20 C21 C22 O1 -176.7(3) . .
C20 C21 C22 C23 2.4(4) . .
C20 C19 C23 C23 -1.1(5) 2_666 2_666
C20 C19 C23 C22 178.7(3) 2_666 .
C21 C22 C23 C19 178.2(3) . .
O1 C22 C23 C19 -2.6(4) . .
C21 C22 C23 C23 -2.0(5) . 2_666
O1 C22 C23 C23 177.2(3) . 2_666
O1 C24 C25 O2 -68.6(3) . .
O2 C26 C27 O3 72.5(3) . .
C11 C12 N1 C8 -0.9(4) . .
C11 C12 N1 C7 175.3(2) . .
C9 C8 N1 C12 0.9(4) . .
C9 C8 N1 C7 -175.3(3) . .
C6 C7 N1 C12 -76.5(3) . .
C6 C7 N1 C8 99.7(3) . .
C17 C16 N2 C15 -3.7(4) . .
C17 C16 N2 C18 171.8(2) . .
C14 C15 N2 C16 2.9(4) . .
C14 C15 N2 C18 -172.5(3) . .
C3 C18 N2 C16 -82.2(3) 2_666 .
C3 C18 N2 C15 93.2(3) 2_666 .
C21 C22 O1 C24 2.9(4) . .
C23 C22 O1 C24 -176.3(2) . .
C25 C24 O1 C22 166.3(2) . .
C27 C26 O2 C25 -179.5(3) . .
C24 C25 O2 C26 -150.0(3) . .
C29 C28 O3 C27 74.0(4) . .
C26 C27 O3 C28 -179.2(3) . .
